data_1553151
loop_
_publ_author_name
'Hama Salih, Mariwan A.'
'Male, Louise'
'Spencer, Neil'
'Fossey, John S.'

_publ_section_title
;
 \g-Lactams and furan bispyrrolidines via iodine mediated cyclisation of
 homoallylamines
;
_journal_issue 11
_journal_name_full 'Organic Chemistry Frontiers'
_journal_page_first 1445
_journal_paper_doi 10.1039/C5QO00183H
_journal_volume 2
_journal_year 2015
_chemical_formula_moiety 'C18 H19 N O2'
_chemical_formula_sum 'C18 H19 N O2'
_chemical_formula_weight 281.34
_space_group_crystal_system monoclinic
_space_group_IT_number 15
_space_group_name_Hall '-C 2yc'
_space_group_name_H-M_alt 'C 1 2/c 1'
_atom_sites_solution_hydrogens mixed
_atom_sites_solution_primary direct
_audit_creation_date 2014-05-21
_audit_creation_method
;
Olex2 1.2
(compiled 2014.03.20 svn.r2914 for OlexSys, GUI svn.r4816)
;
_audit_update_record
;
2014-12-10 deposited with the CCDC.
2015-08-27 downloaded from the CCDC.
;
_cell_angle_alpha 90
_cell_angle_beta 90.8593(9)
_cell_angle_gamma 90
_cell_formula_units_Z 8
_cell_length_a 20.2930(2)
_cell_length_b 6.84225(8)
_cell_length_c 22.5979(2)
_cell_measurement_reflns_used 19431
_cell_measurement_temperature 99.94(17)
_cell_measurement_theta_max 74.3680
_cell_measurement_theta_min 3.8850
_cell_volume 3137.36(6)
_computing_cell_refinement
;
CrysAlisPro, Agilent Technologies,
Version 1.171.37.33c (release 11-04-2014 CrysAlis171 .NET)
(compiled Apr 11 2014,15:12:41)
;
_computing_data_collection
;
CrysAlisPro, Agilent Technologies,
Version 1.171.37.33c (release 11-04-2014 CrysAlis171 .NET)
(compiled Apr 11 2014,15:12:41)
;
_computing_data_reduction
;
CrysAlisPro, Agilent Technologies,
Version 1.171.37.33c (release 11-04-2014 CrysAlis171 .NET)
(compiled Apr 11 2014,15:12:41)
;
_computing_molecular_graphics 'Olex2 (Dolomanov et al., 2009)'
_computing_publication_material 'Olex2 (Dolomanov et al., 2009)'
_computing_structure_refinement 'ShelXL (Sheldrick, 2008)'
_computing_structure_solution 'ShelXS (Sheldrick, 2008)'
_diffrn_ambient_environment N~2~
_diffrn_ambient_temperature 99.94(17)
_diffrn_detector 'CCD plate'
_diffrn_detector_area_resol_mean 5.1768
_diffrn_detector_type Atlas
_diffrn_measured_fraction_theta_full 0.998
_diffrn_measured_fraction_theta_max 0.988
_diffrn_measurement_device 'four-circle diffractometer'
_diffrn_measurement_device_type 'SuperNova, Dual, Cu at zero, Atlas'
_diffrn_measurement_method '\w scans'
_diffrn_orient_matrix_UB_11 -0.0288037000
_diffrn_orient_matrix_UB_12 0.0322593000
_diffrn_orient_matrix_UB_13 -0.0626884000
_diffrn_orient_matrix_UB_21 -0.0683974000
_diffrn_orient_matrix_UB_22 0.0377116000
_diffrn_orient_matrix_UB_23 0.0263798000
_diffrn_orient_matrix_UB_31 0.0159725000
_diffrn_orient_matrix_UB_32 0.2196698000
_diffrn_orient_matrix_UB_33 0.0046757000
_diffrn_radiation_monochromator mirror
_diffrn_radiation_probe x-ray
_diffrn_radiation_type CuK\a
_diffrn_radiation_wavelength 1.54184
_diffrn_reflns_av_R_equivalents 0.0244
_diffrn_reflns_av_unetI/netI 0.0109
_diffrn_reflns_Laue_measured_fraction_full 0.998
_diffrn_reflns_Laue_measured_fraction_max 0.988
_diffrn_reflns_limit_h_max 25
_diffrn_reflns_limit_h_min -25
_diffrn_reflns_limit_k_max 8
_diffrn_reflns_limit_k_min -7
_diffrn_reflns_limit_l_max 28
_diffrn_reflns_limit_l_min -28
_diffrn_reflns_number 28439
_diffrn_reflns_point_group_measured_fraction_full 0.998
_diffrn_reflns_point_group_measured_fraction_max 0.988
_diffrn_reflns_theta_full 67.684
_diffrn_reflns_theta_max 74.508
_diffrn_reflns_theta_min 3.913
_diffrn_source 'sealed X-ray tube'
_diffrn_source_type 'SuperNova (Cu) X-ray Source'
_exptl_absorpt_coefficient_mu 0.615
_exptl_absorpt_correction_T_max 0.951
_exptl_absorpt_correction_T_min 0.867
_exptl_absorpt_correction_type gaussian
_exptl_absorpt_process_details
;
CrysAlisPro, Agilent Technologies,
Version 1.171.37.33c (release 11-04-2014 CrysAlis171 .NET)
(compiled Apr 11 2014,15:12:41)
Numerical absorption correction based on gaussian integration over
			a multifaceted crystal model
Empirical absorption correction using spherical harmonics,
 implemented in SCALE3 ABSPACK scaling algorithm.
;
_exptl_crystal_colour colourless
_exptl_crystal_colour_primary colourless
_exptl_crystal_density_diffrn 1.191
_exptl_crystal_description prism
_exptl_crystal_F_000 1200
_exptl_crystal_size_max 0.3784
_exptl_crystal_size_mid 0.1863
_exptl_crystal_size_min 0.0972
_refine_diff_density_max 0.323
_refine_diff_density_min -0.197
_refine_diff_density_rms 0.034
_refine_ls_extinction_method none
_refine_ls_goodness_of_fit_ref 1.301
_refine_ls_hydrogen_treatment mixed
_refine_ls_matrix_type full
_refine_ls_number_parameters 244
_refine_ls_number_reflns 3181
_refine_ls_number_restraints 44
_refine_ls_restrained_S_all 1.294
_refine_ls_R_factor_all 0.0359
_refine_ls_R_factor_gt 0.0343
_refine_ls_shift/su_max 0.000
_refine_ls_shift/su_mean 0.000
_refine_ls_structure_factor_coef Fsqd
_refine_ls_weighting_details 'w=1/[\s^2^(Fo^2^)+(0.1000P)^2^] where P=(Fo^2^+2Fc^2^)/3'
_refine_ls_weighting_scheme calc
_refine_ls_wR_factor_gt 0.1356
_refine_ls_wR_factor_ref 0.1396
_reflns_Friedel_coverage 0.000
_reflns_number_gt 2999
_reflns_number_total 3181
_reflns_threshold_expression 'I > 2\s(I)'
_cod_data_source_file c5qo00183h2.cif
_cod_data_source_block 6a-trans
_cod_original_cell_volume 3137.36(5)
_cod_database_code 1553151
_shelxl_version_number 2014-3
_chemical_oxdiff_formula 'C18 H19 N O2'
_shelx_space_group_comment
;
The symmetry employed for this shelxl refinement is uniquely defined
by the following loop, which should always be used as a source of
symmetry information in preference to the above space-group names.
They are only intended as comments.
;
_reflns_odcompleteness_completeness 99.74
_reflns_odcompleteness_iscentric 1
_reflns_odcompleteness_theta 66.97
_olex2_refinement_description
;
1. Fixed Uiso
 At 1.2 times of:
  All C(H) groups, All C(H,H) groups, All C(H,H,H,H) groups
 At 1.5 times of:
  All C(H,H,H) groups
2. Restrained distances
 C14'-C13' = C18'-C13'
 1.39 with sigma of 0.02
3. Rigid bond restraints
 C13', C13, C14', C14, C15, C15', C16, C16', C17, C17', C18, C18'
 with sigma for 1-2 distances of 0.01 and sigma for 1-3 distances of 0.01
4. Uiso/Uaniso restraints and constraints
C1 \\sim C13 \\sim C13': within 1.7A with sigma of 0.02 and sigma for terminal
atoms of 0.04
Uanis(C13') = Uanis(C13)
5. Others
 Sof(H1BC)=Sof(H1BD)=Sof(C13')=Sof(C14')=Sof(H14')=Sof(C15')=Sof(H15')=
 Sof(C16')=Sof(H16')=Sof(C17')=Sof(H17')=Sof(C18')=Sof(H18')=1-FVAR(1)
 Sof(H1AA)=Sof(H1AB)=Sof(C13)=Sof(C14)=Sof(H14)=Sof(C15)=Sof(H15)=Sof(C16)=
 Sof(H16)=Sof(C17)=Sof(H17)=Sof(C18)=Sof(H18)=FVAR(1)
6.a Ternary CH refined with riding coordinates:
 C5(H5)
6.b Secondary CH2 refined with riding coordinates:
 C1(H1AA,H1AB), C1(H1BC,H1BD), C4(H4A,H4B)
6.c Aromatic/amide H refined with riding coordinates:
 C8(H8), C9(H9), C10(H10), C11(H11), C12(H12), C14(H14), C15(H15), C16(H16),
 C17(H17), C18(H18), C14'(H14'), C15'(H15'), C16'(H16'), C17'(H17'), C18'(H18')
6.d Idealised Me refined as rotating group:
 C6(H6A,H6B,H6C)
;

loop_
_space_group_symop_operation_xyz
'x, y, z'
'-x, y, -z+1/2'
'x+1/2, y+1/2, z'
'-x+1/2, y+1/2, -z+1/2'
'-x, -y, -z'
'x, -y, z-1/2'
'-x+1/2, -y+1/2, -z'
'x+1/2, -y+1/2, z-1/2'

loop_
_atom_site_label
_atom_site_type_symbol
_atom_site_fract_x
_atom_site_fract_y
_atom_site_fract_z
_atom_site_U_iso_or_equiv
_atom_site_adp_type
_atom_site_occupancy
_atom_site_site_symmetry_order
_atom_site_calc_flag
_atom_site_refinement_flags_posn
_atom_site_refinement_flags_adp
_atom_site_refinement_flags_occupancy
_atom_site_disorder_assembly
_atom_site_disorder_group
C1 C 0.38473(4) 0.81235(12) 0.33103(3) 0.0202(2) Uani 1 1 d . . . . .
H1AA H 0.3604 0.9378 0.3311 0.024 Uiso 0.541(11) 1 calc R . P A 1
H1AB H 0.3902 0.7715 0.2894 0.024 Uiso 0.541(11) 1 calc R . P A 1
H1BC H 0.3844 0.7807 0.2883 0.024 Uiso 0.459(11) 1 calc R . P A 2
H1BD H 0.3631 0.9410 0.3358 0.024 Uiso 0.459(11) 1 calc R . P A 2
C2 C 0.31312(4) 0.70556(12) 0.41166(3) 0.0170(2) Uani 1 1 d . . . . .
C3 C 0.29118(4) 0.51368(13) 0.44040(4) 0.0183(2) Uani 1 1 d . . . . .
C4 C 0.29934(4) 0.36774(13) 0.38990(4) 0.0206(2) Uani 1 1 d . . . . .
H4A H 0.2582 0.3568 0.3661 0.025 Uiso 1 1 calc R . . . .
H4B H 0.3113 0.2369 0.4054 0.025 Uiso 1 1 calc R . . . .
C5 C 0.35554(4) 0.45335(12) 0.35266(4) 0.0188(2) Uani 1 1 d . . . . .
H5 H 0.3989 0.4118 0.3701 0.023 Uiso 1 1 calc R . . . .
C6 C 0.33643(5) 0.47102(14) 0.49337(4) 0.0240(2) Uani 1 1 d . . . . .
H6A H 0.3821 0.4628 0.4802 0.036 Uiso 1 1 calc GR . . . .
H6B H 0.3237 0.3467 0.5114 0.036 Uiso 1 1 calc GR . . . .
H6C H 0.3325 0.5762 0.5225 0.036 Uiso 1 1 calc GR . . . .
C7 C 0.35239(4) 0.39692(12) 0.28803(4) 0.0187(2) Uani 1 1 d . . . . .
C8 C 0.40059(4) 0.27555(13) 0.26492(4) 0.0224(2) Uani 1 1 d . . . . .
H8 H 0.4365 0.2349 0.2894 0.027 Uiso 1 1 calc R . . . .
C9 C 0.39671(5) 0.21301(14) 0.20628(4) 0.0264(2) Uani 1 1 d . . . . .
H9 H 0.4293 0.1276 0.1912 0.032 Uiso 1 1 calc R . . . .
C10 C 0.34508(5) 0.27572(14) 0.16988(4) 0.0257(2) Uani 1 1 d . . . . .
H10 H 0.3421 0.2328 0.1300 0.031 Uiso 1 1 calc R . . . .
C11 C 0.29768(4) 0.40199(13) 0.19232(4) 0.0240(2) Uani 1 1 d . . . . .
H11 H 0.2630 0.4479 0.1673 0.029 Uiso 1 1 calc R . . . .
C12 C 0.30098(4) 0.46102(13) 0.25114(4) 0.0217(2) Uani 1 1 d . . . . .
H12 H 0.2681 0.5454 0.2663 0.026 Uiso 1 1 calc R . . . .
C13 C 0.4547(7) 0.843(3) 0.3610(6) 0.0167(11) Uani 0.541(11) 1 d . U P A 1
C14 C 0.4619(3) 0.9889(8) 0.4028(2) 0.0154(7) Uani 0.541(11) 1 d . U P A 1
H14 H 0.4255 1.0688 0.4131 0.019 Uiso 0.541(11) 1 calc R . P A 1
C15 C 0.5229(2) 1.0164(7) 0.42901(18) 0.0262(8) Uani 0.541(11) 1 d . U P A 1
H15 H 0.5290 1.1208 0.4563 0.031 Uiso 0.541(11) 1 calc R . P A 1
C16 C 0.5756(2) 0.8951(8) 0.4165(3) 0.0337(10) Uani 0.541(11) 1 d . U P A 1
H16 H 0.6172 0.9152 0.4353 0.040 Uiso 0.541(11) 1 calc R . P A 1
C17 C 0.56708(17) 0.7470(6) 0.3768(3) 0.0385(10) Uani 0.541(11) 1 d . U P A 1
H17 H 0.6029 0.6629 0.3682 0.046 Uiso 0.541(11) 1 calc R . P A 1
C18 C 0.5061(2) 0.7181(6) 0.3489(3) 0.0329(9) Uani 0.541(11) 1 d . U P A 1
H18 H 0.5001 0.6133 0.3218 0.039 Uiso 0.541(11) 1 calc R . P A 1
C13' C 0.4514(8) 0.826(3) 0.3517(7) 0.0167(11) Uani 0.459(11) 1 d D U P A 2
C14' C 0.4711(4) 0.9412(12) 0.3987(4) 0.0290(13) Uani 0.459(11) 1 d D U P A 2
H14' H 0.4388 1.0202 0.4171 0.035 Uiso 0.459(11) 1 calc R . P A 2
C15' C 0.5363(3) 0.9490(13) 0.4214(2) 0.0375(13) Uani 0.459(11) 1 d . U P A 2
H15' H 0.5470 1.0280 0.4547 0.045 Uiso 0.459(11) 1 calc R . P A 2
C16' C 0.5829(3) 0.8415(10) 0.3946(3) 0.0368(13) Uani 0.459(11) 1 d . U P A 2
H16' H 0.6273 0.8465 0.4084 0.044 Uiso 0.459(11) 1 calc R . P A 2
C17' C 0.56612(16) 0.7241(6) 0.3470(4) 0.0364(12) Uani 0.459(11) 1 d . U P A 2
H17' H 0.5990 0.6477 0.3284 0.044 Uiso 0.459(11) 1 calc R . P A 2
C18' C 0.5022(2) 0.7174(6) 0.3263(3) 0.0240(9) Uani 0.459(11) 1 d D U P A 2
H18' H 0.4920 0.6355 0.2935 0.029 Uiso 0.459(11) 1 calc R . P A 2
N1 N 0.34656(3) 0.66434(10) 0.36230(3) 0.0179(2) Uani 1 1 d . . . . .
O1 O 0.30312(3) 0.87188(9) 0.43072(3) 0.0212(2) Uani 1 1 d . . . . .
O2 O 0.22432(3) 0.52237(9) 0.45678(3) 0.0217(2) Uani 1 1 d . . . . .
H2 H 0.2214(8) 0.566(3) 0.4971(8) 0.060(4) Uiso 1 1 d . . . . .

loop_
_atom_site_aniso_label
_atom_site_aniso_U_11
_atom_site_aniso_U_22
_atom_site_aniso_U_33
_atom_site_aniso_U_23
_atom_site_aniso_U_13
_atom_site_aniso_U_12
C1 0.0240(5) 0.0197(5) 0.0169(4) 0.0016(3) 0.0008(3) -0.0044(3)
C2 0.0182(4) 0.0179(5) 0.0148(4) -0.0002(3) -0.0020(3) -0.0010(3)
C3 0.0199(4) 0.0178(4) 0.0174(4) 0.0009(3) 0.0007(3) -0.0007(3)
C4 0.0254(5) 0.0172(5) 0.0192(4) -0.0002(3) 0.0028(3) -0.0025(3)
C5 0.0218(4) 0.0162(5) 0.0184(4) -0.0002(3) 0.0002(3) 0.0004(3)
C6 0.0266(5) 0.0256(5) 0.0197(4) 0.0035(3) -0.0034(3) 0.0005(3)
C7 0.0219(4) 0.0160(4) 0.0184(4) -0.0003(3) 0.0022(3) -0.0033(3)
C8 0.0233(4) 0.0213(5) 0.0225(4) 0.0002(3) 0.0008(3) 0.0005(3)
C9 0.0301(5) 0.0239(5) 0.0253(5) -0.0039(3) 0.0057(4) 0.0019(3)
C10 0.0330(5) 0.0257(5) 0.0185(4) -0.0044(3) 0.0025(3) -0.0045(4)
C11 0.0252(4) 0.0238(5) 0.0229(4) -0.0012(3) -0.0032(3) -0.0037(3)
C12 0.0210(4) 0.0207(5) 0.0234(5) -0.0029(3) 0.0005(3) -0.0005(3)
C13 0.0190(12) 0.016(2) 0.016(4) 0.000(2) -0.0018(18) -0.0041(13)
C14 0.0171(15) 0.0169(19) 0.0124(12) -0.0051(11) 0.0028(10) -0.0022(11)
C15 0.0243(15) 0.034(2) 0.0206(13) 0.0069(11) -0.0031(10) -0.0111(13)
C16 0.0193(15) 0.039(2) 0.042(2) 0.0201(16) -0.0083(15) -0.0064(13)
C17 0.0240(13) 0.0318(16) 0.060(3) 0.014(2) 0.0064(16) 0.0107(11)
C18 0.0341(13) 0.0269(12) 0.038(2) -0.0002(16) 0.0097(16) -0.0004(8)
C13' 0.0190(12) 0.016(2) 0.016(4) 0.000(2) -0.0018(18) -0.0041(13)
C14' 0.029(2) 0.032(3) 0.0267(16) -0.0093(19) 0.0112(13) 0.0018(18)
C15' 0.036(3) 0.052(3) 0.0233(16) 0.0027(19) -0.0050(17) -0.015(3)
C16' 0.0283(18) 0.043(3) 0.039(3) 0.021(2) -0.0092(19) -0.0083(18)
C17' 0.0212(13) 0.0262(15) 0.062(3) 0.0135(19) 0.0066(16) 0.0020(9)
C18' 0.0209(12) 0.0152(12) 0.036(2) -0.0018(16) 0.0089(16) -0.0011(8)
N1 0.0203(4) 0.0166(4) 0.0168(4) 0.0000(2) 0.0007(3) -0.0017(3)
O1 0.0272(4) 0.0162(4) 0.0204(3) -0.0014(2) 0.0015(2) 0.0005(2)
O2 0.0205(4) 0.0255(4) 0.0190(4) -0.0011(2) 0.0027(2) -0.0031(2)

loop_
_atom_type_symbol
_atom_type_description
_atom_type_scat_dispersion_real
_atom_type_scat_dispersion_imag
_atom_type_scat_source
C C 0.0181 0.0091 'International Tables Vol C Tables 4.2.6.8 and 6.1.1.4'
H H 0.0000 0.0000 'International Tables Vol C Tables 4.2.6.8 and 6.1.1.4'
N N 0.0311 0.0180 'International Tables Vol C Tables 4.2.6.8 and 6.1.1.4'
O O 0.0492 0.0322 'International Tables Vol C Tables 4.2.6.8 and 6.1.1.4'

loop_
_exptl_crystal_face_index_h
_exptl_crystal_face_index_k
_exptl_crystal_face_index_l
_exptl_crystal_face_perp_dist
_exptl_oxdiff_crystal_face_indexfrac_h
_exptl_oxdiff_crystal_face_indexfrac_k
_exptl_oxdiff_crystal_face_indexfrac_l
_exptl_oxdiff_crystal_face_x
_exptl_oxdiff_crystal_face_y
_exptl_oxdiff_crystal_face_z
-1 0 -15 0.0821 -1.0126 -0.0024 -14.9878 0.9687 -0.3262 -0.0868
-8 0 -11 0.0598 -8.0038 -0.0020 -10.9841 0.9191 0.2576 -0.1796
3 -4 -3 0.1864 2.9978 -3.9945 -2.9969 -0.0273 -0.4347 -0.8436
-13 0 4 0.0666 -12.9866 0.0002 4.0094 0.1227 0.9940 -0.1886
13 0 -4 0.0501 12.9866 -0.0002 -4.0094 -0.1227 -0.9940 0.1886
12 0 5 0.0374 11.9954 0.0012 4.9848 -0.6580 -0.6889 0.2152
-12 0 -5 0.0598 -11.9954 -0.0012 -4.9848 0.6580 0.6889 -0.2152
-2 -4 4 0.1674 -1.9922 -3.9936 4.0026 -0.3224 0.0912 -0.8904
3 4 5 0.1441 2.9995 3.9950 4.9897 -0.2703 0.0771 0.9488
1 0 15 0.0821 1.0126 0.0024 14.9878 -0.9687 0.3262 0.0868

loop_
_geom_angle_atom_site_label_1
_geom_angle_atom_site_label_2
_geom_angle_atom_site_label_3
_geom_angle
H1AA C1 H1AB 108.0
H1BC C1 H1BD 107.8
C13 C1 H1AA 109.4
C13 C1 H1AB 109.4
C13' C1 H1BC 108.9
C13' C1 H1BD 108.9
C13' C1 N1 113.2(10)
N1 C1 H1AA 109.4
N1 C1 H1AB 109.4
N1 C1 H1BC 108.9
N1 C1 H1BD 108.9
N1 C1 C13 111.3(7)
N1 C2 C3 108.97(7)
O1 C2 C3 126.23(7)
O1 C2 N1 124.78(8)
C4 C3 C2 102.00(6)
C6 C3 C2 108.72(7)
C6 C3 C4 112.98(7)
O2 C3 C2 111.15(7)
O2 C3 C4 109.79(6)
O2 C3 C6 111.80(7)
C3 C4 H4A 110.9
C3 C4 H4B 110.9
C3 C4 C5 104.39(6)
H4A C4 H4B 108.9
C5 C4 H4A 110.9
C5 C4 H4B 110.9
C4 C5 H5 109.3
C7 C5 C4 114.16(7)
C7 C5 H5 109.3
N1 C5 C4 101.40(6)
N1 C5 H5 109.3
N1 C5 C7 112.96(7)
C3 C6 H6A 109.5
C3 C6 H6B 109.5
C3 C6 H6C 109.5
H6A C6 H6B 109.5
H6A C6 H6C 109.5
H6B C6 H6C 109.5
C8 C7 C5 119.72(7)
C8 C7 C12 119.12(8)
C12 C7 C5 121.15(7)
C7 C8 H8 119.7
C7 C8 C9 120.68(8)
C9 C8 H8 119.7
C8 C9 H9 120.0
C10 C9 C8 119.95(8)
C10 C9 H9 120.0
C9 C10 H10 120.2
C9 C10 C11 119.60(8)
C11 C10 H10 120.2
C10 C11 H11 119.9
C12 C11 C10 120.29(8)
C12 C11 H11 119.9
C7 C12 H12 119.8
C11 C12 C7 120.30(8)
C11 C12 H12 119.8
C14 C13 C1 118.2(10)
C18 C13 C1 120.9(8)
C18 C13 C14 120.7(9)
C13 C14 H14 120.7
C15 C14 C13 118.5(7)
C15 C14 H14 120.7
C14 C15 H15 119.3
C14 C15 C16 121.4(3)
C16 C15 H15 119.3
C15 C16 H16 120.3
C17 C16 C15 119.3(3)
C17 C16 H16 120.3
C16 C17 H17 119.8
C16 C17 C18 120.4(3)
C18 C17 H17 119.8
C13 C18 C17 119.5(6)
C13 C18 H18 120.3
C17 C18 H18 120.3
C14' C13' C1 123.5(12)
C14' C13' C18' 114.4(11)
C18' C13' C1 122.1(9)
C13' C14' H14' 118.0
C13' C14' C15' 124.1(8)
C15' C14' H14' 118.0
C14' C15' H15' 120.8
C16' C15' C14' 118.4(5)
C16' C15' H15' 120.8
C15' C16' H16' 120.0
C15' C16' C17' 120.1(4)
C17' C16' H16' 120.0
C16' C17' H17' 119.8
C18' C17' C16' 120.3(4)
C18' C17' H17' 119.8
C13' C18' H18' 118.6
C17' C18' C13' 122.7(6)
C17' C18' H18' 118.6
C1 N1 C5 122.68(7)
C2 N1 C1 122.20(7)
C2 N1 C5 113.18(7)
C3 O2 H2 109.5(10)

loop_
_geom_bond_atom_site_label_1
_geom_bond_atom_site_label_2
_geom_bond_distance
C1 H1AA 0.9900
C1 H1AB 0.9900
C1 H1BC 0.9900
C1 H1BD 0.9900
C1 C13 1.577(13)
C1 C13' 1.427(16)
C1 N1 1.4631(10)
C2 C3 1.5337(11)
C2 N1 1.3444(10)
C2 O1 1.2346(10)
C3 C4 1.5272(11)
C3 C6 1.5258(11)
C3 O2 1.4130(10)
C4 H4A 0.9900
C4 H4B 0.9900
C4 C5 1.5429(11)
C5 H5 1.0000
C5 C7 1.5111(11)
C5 N1 1.4716(11)
C6 H6A 0.9800
C6 H6B 0.9800
C6 H6C 0.9800
C7 C8 1.3909(12)
C7 C12 1.3964(12)
C8 H8 0.9500
C8 C9 1.3936(12)
C9 H9 0.9500
C9 C10 1.3902(14)
C10 H10 0.9500
C10 C11 1.3940(13)
C11 H11 0.9500
C11 C12 1.3898(12)
C12 H12 0.9500
C13 C14 1.382(10)
C13 C18 1.377(14)
C14 H14 0.9500
C14 C15 1.378(7)
C15 H15 0.9500
C15 C16 1.386(4)
C16 H16 0.9500
C16 C17 1.361(5)
C17 H17 0.9500
C17 C18 1.395(6)
C18 H18 0.9500
C13' C14' 1.378(12)
C13' C18' 1.401(16)
C14' H14' 0.9500
C14' C15' 1.413(10)
C15' H15' 0.9500
C15' C16' 1.349(7)
C16' H16' 0.9500
C16' C17' 1.381(6)
C17' H17' 0.9500
C17' C18' 1.372(6)
C18' H18' 0.9500
O2 H2 0.960(18)

loop_
_geom_hbond_atom_site_label_D
_geom_hbond_atom_site_label_H
_geom_hbond_atom_site_label_A
_geom_hbond_distance_DH
_geom_hbond_distance_HA
_geom_hbond_distance_DA
_geom_hbond_angle_DHA
_geom_hbond_site_symmetry_A
O2 H2 O1 0.960(18) 1.766(18) 2.7091(8) 166.7(16) 7_566

loop_
_geom_torsion_atom_site_label_1
_geom_torsion_atom_site_label_2
_geom_torsion_atom_site_label_3
_geom_torsion_atom_site_label_4
_geom_torsion
C1 C13 C14 C15 -179.8(9)
C1 C13 C18 C17 -179.0(9)
C1 C13' C14' C15' 176.8(13)
C1 C13' C18' C17' -177.7(12)
C2 C3 C4 C5 28.93(8)
C3 C2 N1 C1 -168.02(7)
C3 C2 N1 C5 -3.46(9)
C3 C4 C5 C7 -152.52(7)
C3 C4 C5 N1 -30.75(8)
C4 C5 C7 C8 -112.63(9)
C4 C5 C7 C12 65.93(10)
C4 C5 N1 C1 -173.82(7)
C4 C5 N1 C2 21.71(8)
C5 C7 C8 C9 176.48(8)
C5 C7 C12 C11 -177.74(8)
C6 C3 C4 C5 -87.58(8)
C7 C5 N1 C1 -51.22(10)
C7 C5 N1 C2 144.31(7)
C7 C8 C9 C10 1.51(14)
C8 C7 C12 C11 0.84(13)
C8 C9 C10 C11 0.39(14)
C9 C10 C11 C12 -1.66(13)
C10 C11 C12 C7 1.05(13)
C12 C7 C8 C9 -2.12(13)
C13 C1 C13' C14' -10(11)
C13 C1 C13' C18' 168(15)
C13 C1 N1 C2 81.6(5)
C13 C1 N1 C5 -81.5(5)
C13 C14 C15 C16 -3.2(12)
C14 C13 C18 C17 -4(2)
C14 C15 C16 C17 0.8(6)
C15 C16 C17 C18 0.3(5)
C16 C17 C18 C13 1.0(11)
C18 C13 C14 C15 5(2)
C13' C1 C13 C14 160(14)
C13' C1 C13 C18 -24(12)
C13' C1 N1 C2 89.5(6)
C13' C1 N1 C5 -73.6(6)
C13' C14' C15' C16' 1.8(16)
C14' C13' C18' C17' 0(2)
C14' C15' C16' C17' -1.4(8)
C15' C16' C17' C18' 0.6(6)
C16' C17' C18' C13' -0.1(13)
C18' C13' C14' C15' -1(2)
N1 C1 C13 C14 -93.6(14)
N1 C1 C13 C18 82.1(14)
N1 C1 C13' C14' -87(2)
N1 C1 C13' C18' 91.4(18)
N1 C2 C3 C4 -16.59(8)
N1 C2 C3 C6 102.98(8)
N1 C2 C3 O2 -133.55(7)
N1 C5 C7 C8 132.20(8)
N1 C5 C7 C12 -49.24(10)
O1 C2 C3 C4 164.59(8)
O1 C2 C3 C6 -75.84(10)
O1 C2 C3 O2 47.63(11)
O1 C2 N1 C1 10.83(12)
O1 C2 N1 C5 175.38(7)
O2 C3 C4 C5 146.87(7)
